data_7718598
loop_
_publ_author_name
'Eliseeva, Anastasiya A.'
'Ivanov, Daniil M.'
'Rozhkov, Anton V.'
'Kukushkin, Vadim Yu'
'Bokach, Nadezhda A.'

_publ_section_title
;
 Engineering metal site behavior: electrophilic-nucleophilic dualism in
 square-planar platinum(II) through geometry-controlled switching.
;
_journal_issue 22
_journal_name_full 'Dalton transactions (Cambridge, England : 2003)'
_journal_page_first 9076
_journal_page_last 9087
_journal_paper_doi 10.1039/d5dt00802f
_journal_volume 54
_journal_year 2025
_chemical_formula_moiety 'C6 H10 O2 Pt S4, 2(C6 F4 I2)'
_chemical_formula_sum 'C18 H10 F8 I4 O2 Pt S4'
_chemical_formula_weight 1241.19
_space_group_crystal_system monoclinic
_space_group_IT_number 14
_space_group_name_Hall '-P 2ybc'
_space_group_name_H-M_alt 'P 1 21/c 1'
_atom_sites_solution_hydrogens geom
_atom_sites_solution_primary dual
_audit_creation_date 2025-01-23
_audit_creation_method
;
Olex2 1.3
(compiled 2020.11.12 svn.r5f609507 for OlexSys, GUI svn.r6408)
;
_audit_update_record
;
2025-02-06 deposited with the CCDC.	2025-05-02 downloaded from the CCDC.
;
_cell_angle_alpha 90
_cell_angle_beta 90.952(7)
_cell_angle_gamma 90
_cell_formula_units_Z 2
_cell_length_a 4.4993(3)
_cell_length_b 11.1792(7)
_cell_length_c 28.4149(18)
_cell_measurement_reflns_used 2250
_cell_measurement_temperature 100(2)
_cell_measurement_theta_max 75.5560
_cell_measurement_theta_min 3.0730
_cell_volume 1429.03(16)
_computing_cell_refinement 'CrysAlisPro 1.171.39.35a (Rigaku OD, 2017)'
_computing_data_collection 'CrysAlisPro 1.171.39.35a (Rigaku OD, 2017)'
_computing_data_reduction 'CrysAlisPro 1.171.39.35a (Rigaku OD, 2017)'
_computing_molecular_graphics 'Olex2 1.3 (Dolomanov et al., 2009)'
_computing_publication_material 'Olex2 1.3 (Dolomanov et al., 2009)'
_computing_structure_refinement 'SHELXL 2018/3 (Sheldrick, 2015)'
_computing_structure_solution 'ShelXT (Sheldrick, 2015)'
_diffrn_ambient_environment N~2~
_diffrn_ambient_temperature 100(2)
_diffrn_detector 'CCD plate'
_diffrn_detector_area_resol_mean 10.3829
_diffrn_detector_type Atlas
_diffrn_measured_fraction_theta_full 0.966
_diffrn_measured_fraction_theta_max 0.960
_diffrn_measurement_details
;
List of Runs (angles in degrees, time in seconds):

  # Type    Start    End  Width  t~exp~   \w     \q     \k     \f   Frames
#--------------------------------------------------------------------------
  1  \w    -66.00 -38.00   1.00    2.00    --  -41.19  38.00 150.00   28
  2  \w     -5.00  27.00   1.00    2.00    --  -41.19  38.00 150.00   32
  3  \w   -108.00 -17.00   1.00    2.00    --  -41.19 -38.00 -30.00   91
  4  \w     81.00 109.00   1.00    2.00    --   41.19 178.00  30.00   28
  5  \w    119.00 146.00   1.00   14.00    --  112.00  77.00 -90.00   27
  6  \w    103.00 162.00   1.00   14.00    --  112.00  77.00-180.00   59
  7  \w     67.00 105.00   1.00   14.00    --  112.00-126.00  30.00   38
  8  \w     39.00 109.00   1.00   14.00    --  112.00-126.00-150.00   70
  9  \w     63.00 129.00   1.00   14.00    --  112.00 -61.00 -30.00   66
 10  \w   -109.00 -42.00   1.00    2.00    --  -41.19 178.00 120.00   67
 11  \w     41.00  71.00   1.00   14.00    --  112.00-126.00 150.00   30
 12  \w     80.00 111.00   1.00   14.00    --  112.00-126.00 150.00   31
 13  \w     84.00 156.00   1.00   14.00    --  112.00  30.00 -90.00   72
 14  \w     31.00  56.00   1.00   14.00    --  112.00 -95.00  30.00   25
 15  \w     69.00  99.00   1.00   14.00    --  112.00-126.00 -30.00   30
 16  \w     26.00  53.00   1.00   14.00    --  112.00   0.00-120.00   27
;
_diffrn_measurement_device 'four-circle diffractometer'
_diffrn_measurement_device_type 'SuperNova, Dual, Cu at home/near, Atlas'
_diffrn_measurement_method '\w scans'
_diffrn_orient_matrix_type 'CrysAlisPro convention (1999,Acta A55,543-557)'
_diffrn_orient_matrix_UB_11 -0.2220866000
_diffrn_orient_matrix_UB_12 -0.0994584000
_diffrn_orient_matrix_UB_13 -0.0139813000
_diffrn_orient_matrix_UB_21 -0.2603192000
_diffrn_orient_matrix_UB_22 0.0835525000
_diffrn_orient_matrix_UB_23 0.0116284000
_diffrn_orient_matrix_UB_31 -0.0052126000
_diffrn_orient_matrix_UB_32 0.0463450000
_diffrn_orient_matrix_UB_33 -0.0510785000
_diffrn_radiation_monochromator mirror
_diffrn_radiation_probe x-ray
_diffrn_radiation_type 'Cu K\a'
_diffrn_radiation_wavelength 1.54184
_diffrn_reflns_av_R_equivalents 0.0593
_diffrn_reflns_av_unetI/netI 0.0694
_diffrn_reflns_Laue_measured_fraction_full 0.966
_diffrn_reflns_Laue_measured_fraction_max 0.960
_diffrn_reflns_limit_h_max 3
_diffrn_reflns_limit_h_min -5
_diffrn_reflns_limit_k_max 13
_diffrn_reflns_limit_k_min -13
_diffrn_reflns_limit_l_max 20
_diffrn_reflns_limit_l_min -34
_diffrn_reflns_number 5489
_diffrn_reflns_point_group_measured_fraction_full 0.966
_diffrn_reflns_point_group_measured_fraction_max 0.960
_diffrn_reflns_theta_full 67.684
_diffrn_reflns_theta_max 69.991
_diffrn_reflns_theta_min 3.111
_diffrn_source 'micro-focus sealed X-ray tube'
_diffrn_source_type 'SuperNova (Cu) X-ray Source'
_exptl_absorpt_coefficient_mu 46.507
_exptl_absorpt_correction_T_max 0.302
_exptl_absorpt_correction_T_min 0.047
_exptl_absorpt_correction_type gaussian
_exptl_absorpt_process_details
;
CrysAlisPro 1.171.39.35a (Rigaku Oxford Diffraction, 2017)
Numerical absorption correction based on gaussian integration over
			a multifaceted crystal model
Empirical absorption correction using spherical harmonics,
 implemented in SCALE3 ABSPACK scaling algorithm.
;
_exptl_crystal_colour yellow
_exptl_crystal_colour_primary yellow
_exptl_crystal_density_diffrn 2.885
_exptl_crystal_description prism
_exptl_crystal_F_000 1120
_exptl_crystal_size_max 0.142
_exptl_crystal_size_mid 0.094
_exptl_crystal_size_min 0.051
_refine_diff_density_max 2.096
_refine_diff_density_min -1.580
_refine_diff_density_rms 0.325
_refine_ls_extinction_method none
_refine_ls_goodness_of_fit_ref 1.056
_refine_ls_hydrogen_treatment constr
_refine_ls_matrix_type full
_refine_ls_number_parameters 170
_refine_ls_number_reflns 2621
_refine_ls_number_restraints 0
_refine_ls_restrained_S_all 1.056
_refine_ls_R_factor_all 0.0692
_refine_ls_R_factor_gt 0.0588
_refine_ls_shift/su_max 0.000
_refine_ls_shift/su_mean 0.000
_refine_ls_structure_factor_coef Fsqd
_refine_ls_weighting_details 'w=1/[\s^2^(Fo^2^)+(0.0896P)^2^+12.8335P] where P=(Fo^2^+2Fc^2^)/3'
_refine_ls_weighting_scheme calc
_refine_ls_wR_factor_gt 0.1519
_refine_ls_wR_factor_ref 0.1626
_reflns_Friedel_coverage 0.000
_reflns_number_gt 2238
_reflns_number_total 2621
_reflns_threshold_expression 'I > 2\s(I)'
_cod_data_source_file d5dt00802f1.cif
_cod_data_source_block 17455_as43
_cod_depositor_comments 'Adding full bibliography for 7718597--7718600.cif.'
_cod_database_code 7718598
_shelx_shelxl_version_number 2018/3
_chemical_oxdiff_formula 'C18 F8 I4 O2 Pt S4'
_shelx_space_group_comment
;
The symmetry employed for this shelxl refinement is uniquely defined
by the following loop, which should always be used as a source of
symmetry information in preference to the above space-group names.
They are only intended as comments.
;
_reflns_odcompleteness_completeness 95.78
_reflns_odcompleteness_iscentric 1
_reflns_odcompleteness_theta 69.95
_olex2_refinement_description
;
1. Others
 Fixed Sof: Pt1(0.5)
 Fixed Uiso: H2A(0.052) H2B(0.052) H3A(0.081) H3B(0.081) H3C(0.081)
 Fixed X: Pt1(1) H2A(0.277564) H2B(0.578733) H3A(0.183373) H3B(0.519505)
 H3C(0.21546)
 Fixed Y: Pt1(0.5) H2A(0.779976) H2B(0.832783) H3A(0.990843) H3B(1.038114)
 H3C(0.984888)
 Fixed Z: Pt1(0.5) H2A(0.429639) H2B(0.395569) H3A(0.401793) H3B(0.430651)
 H3C(0.46456)
;
_olex2_date_sample_data_collection 2020-12-29
_olex2_submission_special_instructions 'No special instructions were received'
_oxdiff_exptl_absorpt_empirical_details
;
Empirical correction (ABSPACK) includes:
- Absorption correction using spherical harmonics
- Frame scaling
;
_oxdiff_exptl_absorpt_empirical_full_max 2.083
_oxdiff_exptl_absorpt_empirical_full_min 0.412

loop_
_space_group_symop_operation_xyz
'x, y, z'
'-x, y+1/2, -z+1/2'
'-x, -y, -z'
'x, -y-1/2, z-1/2'

loop_
_atom_site_label
_atom_site_type_symbol
_atom_site_fract_x
_atom_site_fract_y
_atom_site_fract_z
_atom_site_U_iso_or_equiv
_atom_site_adp_type
_atom_site_occupancy
_atom_site_site_symmetry_order
_atom_site_calc_flag
_atom_site_refinement_flags_posn
_atom_site_refinement_flags_adp
_atom_site_refinement_flags_occupancy
_atom_site_disorder_assembly
_atom_site_disorder_group
Pt1 Pt 1.000000 0.500000 0.500000 0.0296(2) Uani 1 2 d S . P . .
I1S I -0.02942(19) 0.64762(7) 0.33876(3) 0.0329(3) Uani 1 1 d . . . . .
I2S I 0.57524(19) 0.80800(8) 0.12323(2) 0.0333(3) Uani 1 1 d . . . . .
S1 S 0.6818(8) 0.5934(3) 0.44655(11) 0.0371(7) Uani 1 1 d . . . . .
S2 S 0.9936(9) 0.6992(3) 0.52380(11) 0.0378(7) Uani 1 1 d . . . . .
F4S F 0.4146(18) 0.8579(6) 0.3093(2) 0.0310(15) Uani 1 1 d . . . . .
F3S F 0.6437(19) 0.9195(7) 0.2267(3) 0.0352(16) Uani 1 1 d . . . . .
F1S F -0.1191(18) 0.5455(7) 0.2348(3) 0.0363(17) Uani 1 1 d . . . . .
F2S F 0.1357(19) 0.5982(7) 0.1529(3) 0.0360(16) Uani 1 1 d . . . . .
O1 O 0.658(3) 0.8303(9) 0.4686(3) 0.045(3) Uani 1 1 d . . . . .
C4S C 0.388(3) 0.7620(12) 0.1870(4) 0.034(3) Uani 1 1 d . . . . .
C6S C 0.339(3) 0.7950(11) 0.2711(4) 0.027(2) Uani 1 1 d . . . . .
C5S C 0.462(3) 0.8261(11) 0.2279(4) 0.027(2) Uani 1 1 d . . . . .
C1S C 0.143(3) 0.6986(12) 0.2747(4) 0.033(3) Uani 1 1 d . . . . .
C3S C 0.199(3) 0.6664(11) 0.1909(5) 0.031(3) Uani 1 1 d . . . . .
C2S C 0.071(3) 0.6371(11) 0.2330(4) 0.029(2) Uani 1 1 d . . . . .
C2 C 0.459(4) 0.8452(15) 0.4284(5) 0.044(3) Uani 1 1 d . . . . .
H2A H 0.277564 0.779976 0.429639 0.052 Uiso 1 1 calc R U . . .
H2B H 0.578733 0.832783 0.395569 0.052 Uiso 1 1 calc R U . . .
C1 C 0.754(4) 0.7210(14) 0.4764(5) 0.040(3) Uani 1 1 d . . . . .
C3 C 0.335(5) 0.9742(15) 0.4316(6) 0.054(4) Uani 1 1 d . . . . .
H3A H 0.183373 0.990843 0.401793 0.081 Uiso 1 1 calc R U . . .
H3B H 0.519505 1.038114 0.430651 0.081 Uiso 1 1 calc R U . . .
H3C H 0.215460 0.984888 0.464560 0.081 Uiso 1 1 calc R U . . .

loop_
_atom_site_aniso_label
_atom_site_aniso_U_11
_atom_site_aniso_U_22
_atom_site_aniso_U_33
_atom_site_aniso_U_23
_atom_site_aniso_U_13
_atom_site_aniso_U_12
Pt1 0.0315(4) 0.0375(4) 0.0198(3) 0.0041(2) 0.0071(3) 0.0037(3)
I1S 0.0336(4) 0.0397(4) 0.0257(4) 0.0054(3) 0.0059(3) 0.0047(3)
I2S 0.0341(5) 0.0434(4) 0.0224(4) 0.0012(3) 0.0033(3) -0.0011(3)
S1 0.0394(18) 0.0463(17) 0.0257(13) 0.0081(12) 0.0019(13) 0.0033(14)
S2 0.0435(18) 0.0417(15) 0.0283(14) 0.0001(12) 0.0067(14) 0.0051(14)
F4S 0.035(4) 0.036(4) 0.022(3) -0.006(3) 0.003(3) 0.004(3)
F3S 0.042(4) 0.033(3) 0.030(3) 0.002(3) -0.003(3) -0.006(3)
F1S 0.039(4) 0.036(4) 0.034(4) 0.000(3) 0.003(3) -0.012(3)
F2S 0.044(4) 0.038(4) 0.026(3) -0.004(3) 0.000(3) -0.001(3)
O1 0.066(8) 0.036(5) 0.032(5) 0.001(4) -0.006(5) 0.002(5)
C4S 0.034(7) 0.046(7) 0.021(5) 0.002(5) -0.004(5) 0.007(6)
C6S 0.025(6) 0.034(6) 0.022(5) -0.008(4) -0.007(5) 0.009(5)
C5S 0.025(6) 0.039(6) 0.019(5) 0.001(4) 0.011(5) -0.004(5)
C1S 0.039(7) 0.039(6) 0.021(5) 0.002(5) 0.002(5) 0.009(5)
C3S 0.031(6) 0.034(6) 0.029(6) -0.005(5) -0.008(5) 0.002(5)
C2S 0.032(6) 0.030(5) 0.024(5) -0.007(4) 0.002(5) -0.001(5)
C2 0.048(9) 0.054(8) 0.029(6) 0.000(6) 0.008(6) 0.013(7)
C1 0.044(8) 0.054(8) 0.023(6) 0.012(6) 0.002(6) 0.001(7)
C3 0.068(12) 0.046(8) 0.048(9) 0.012(7) -0.011(9) 0.016(8)

loop_
_atom_type_symbol
_atom_type_description
_atom_type_scat_dispersion_real
_atom_type_scat_dispersion_imag
_atom_type_scat_source
C C 0.0181 0.0091 'International Tables Vol C Tables 4.2.6.8 and 6.1.1.4'
H H 0.0000 0.0000 'International Tables Vol C Tables 4.2.6.8 and 6.1.1.4'
F F 0.0727 0.0534 'International Tables Vol C Tables 4.2.6.8 and 6.1.1.4'
I I -0.3257 6.8362 'International Tables Vol C Tables 4.2.6.8 and 6.1.1.4'
O O 0.0492 0.0322 'International Tables Vol C Tables 4.2.6.8 and 6.1.1.4'
Pt Pt -4.5932 6.9264 'International Tables Vol C Tables 4.2.6.8 and 6.1.1.4'
S S 0.3331 0.5567 'International Tables Vol C Tables 4.2.6.8 and 6.1.1.4'

loop_
_exptl_crystal_face_index_h
_exptl_crystal_face_index_k
_exptl_crystal_face_index_l
_exptl_crystal_face_perp_dist
0 -2 17 0.0426
1 6 -5 0.0309
-2 3 5 0.0510
1 -4 -14 0.0441
0 -7 7 0.0348
1 1 -18 0.0435
2 -2 13 0.0597
-1 -4 -12 0.0338
-2 -4 7 0.0441
-1 6 -5 0.0332
2 2 -10 0.0646
1 6 11 0.0358
2 0 -14 0.0603
-1 -6 4 0.0374
1 -6 5 0.0577
-1 7 -1 0.0228
0 -6 -11 0.0275
-2 5 -4 0.0293
0 7 1 0.0187
0 7 6 0.0180

loop_
_geom_angle_atom_site_label_1
_geom_angle_atom_site_label_2
_geom_angle_atom_site_label_3
_geom_angle
_geom_angle_site_symmetry_1
_geom_angle_site_symmetry_3
_geom_angle_publ_flag
S1 Pt1 S1 180.0 . 3_766 ?
S1 Pt1 S2 75.46(12) 3_766 3_766 ?
S1 Pt1 S2 104.54(12) . 3_766 ?
S1 Pt1 S2 75.46(12) . . ?
S1 Pt1 S2 104.54(12) 3_766 . ?
S2 Pt1 S2 180.0 . 3_766 ?
C1 S1 Pt1 86.5(5) . . ?
C1 S2 Pt1 85.4(6) . . ?
C1 O1 C2 116.1(12) . . ?
C5S C4S I2S 120.2(10) . . ?
C3S C4S I2S 121.8(9) . . ?
C3S C4S C5S 118.0(12) . . ?
F4S C6S C5S 119.1(11) . . ?
F4S C6S C1S 120.0(12) . . ?
C1S C6S C5S 120.9(11) . . ?
F3S C5S C4S 121.3(11) . . ?
F3S C5S C6S 118.1(10) . . ?
C6S C5S C4S 120.7(12) . . ?
C6S C1S I1S 121.5(9) . . ?
C6S C1S C2S 117.0(12) . . ?
C2S C1S I1S 121.6(11) . . ?
F2S C3S C4S 119.9(12) . . ?
F2S C3S C2S 118.4(11) . . ?
C4S C3S C2S 121.7(11) . . ?
F1S C2S C1S 118.8(12) . . ?
F1S C2S C3S 119.5(10) . . ?
C3S C2S C1S 121.6(12) . . ?
O1 C2 H2A 110.5 . . ?
O1 C2 H2B 110.5 . . ?
O1 C2 C3 106.2(13) . . ?
H2A C2 H2B 108.7 . . ?
C3 C2 H2A 110.5 . . ?
C3 C2 H2B 110.5 . . ?
S1 C1 S2 112.7(9) . . ?
O1 C1 S1 129.7(10) . . ?
O1 C1 S2 117.7(11) . . ?
C2 C3 H3A 109.5 . . ?
C2 C3 H3B 109.5 . . ?
C2 C3 H3C 109.5 . . ?
H3A C3 H3B 109.5 . . ?
H3A C3 H3C 109.5 . . ?
H3B C3 H3C 109.5 . . ?

loop_
_geom_bond_atom_site_label_1
_geom_bond_atom_site_label_2
_geom_bond_distance
_geom_bond_site_symmetry_2
_geom_bond_publ_flag
Pt1 S1 2.318(3) . ?
Pt1 S1 2.318(3) 3_766 ?
Pt1 S2 2.328(3) . ?
Pt1 S2 2.328(3) 3_766 ?
I1S C1S 2.070(13) . ?
I2S C4S 2.075(14) . ?
S1 C1 1.690(16) . ?
S2 C1 1.726(13) . ?
F4S C6S 1.332(13) . ?
F3S C5S 1.327(15) . ?
F1S C2S 1.337(15) . ?
F2S C3S 1.348(14) . ?
O1 C2 1.448(18) . ?
O1 C1 1.314(19) . ?
C4S C5S 1.402(18) . ?
C4S C3S 1.37(2) . ?
C6S C5S 1.399(18) . ?
C6S C1S 1.40(2) . ?
C1S C2S 1.404(17) . ?
C3S C2S 1.37(2) . ?
C2 H2A 1.0950 . ?
C2 H2B 1.0950 . ?
C2 C3 1.55(2) . ?
C3 H3A 1.0950 . ?
C3 H3B 1.0950 . ?
C3 H3C 1.0950 . ?

loop_
_geom_torsion_atom_site_label_1
_geom_torsion_atom_site_label_2
_geom_torsion_atom_site_label_3
_geom_torsion_atom_site_label_4
_geom_torsion
_geom_torsion_site_symmetry_1
_geom_torsion_site_symmetry_2
_geom_torsion_site_symmetry_3
_geom_torsion_site_symmetry_4
_geom_torsion_publ_flag
Pt1 S1 C1 S2 -0.9(8) . . . . ?
Pt1 S1 C1 O1 178.7(16) . . . . ?
Pt1 S2 C1 S1 0.9(8) . . . . ?
Pt1 S2 C1 O1 -178.8(13) . . . . ?
I1S C1S C2S F1S 1.9(17) . . . . ?
I1S C1S C2S C3S -176.1(10) . . . . ?
I2S C4S C5S F3S 2.4(17) . . . . ?
I2S C4S C5S C6S -179.2(9) . . . . ?
I2S C4S C3S F2S 1.3(17) . . . . ?
I2S C4S C3S C2S -179.0(10) . . . . ?
F4S C6S C5S F3S -1.5(17) . . . . ?
F4S C6S C5S C4S -180.0(11) . . . . ?
F4S C6S C1S I1S -1.5(16) . . . . ?
F4S C6S C1S C2S 179.4(11) . . . . ?
F2S C3S C2S F1S -2.6(18) . . . . ?
F2S C3S C2S C1S 175.4(11) . . . . ?
C4S C3S C2S F1S 177.7(12) . . . . ?
C4S C3S C2S C1S -4(2) . . . . ?
C6S C1S C2S F1S -179.1(11) . . . . ?
C6S C1S C2S C3S 2.9(19) . . . . ?
C5S C4S C3S F2S -176.1(12) . . . . ?
C5S C4S C3S C2S 3.6(19) . . . . ?
C5S C6S C1S I1S 177.9(9) . . . . ?
C5S C6S C1S C2S -1.2(18) . . . . ?
C1S C6S C5S F3S 179.1(11) . . . . ?
C1S C6S C5S C4S 0.6(19) . . . . ?
C3S C4S C5S F3S 179.9(12) . . . . ?
C3S C4S C5S C6S -1.8(19) . . . . ?
C2 O1 C1 S1 0(2) . . . . ?
C2 O1 C1 S2 179.7(11) . . . . ?
C1 O1 C2 C3 170.5(15) . . . . ?

loop_
_exptl_oxdiff_crystal_face_indexfrac_h
_exptl_oxdiff_crystal_face_indexfrac_k
_exptl_oxdiff_crystal_face_indexfrac_l
_exptl_oxdiff_crystal_face_x
_exptl_oxdiff_crystal_face_y
_exptl_oxdiff_crystal_face_z
-0.0300 -2.0129 17.0014 -0.0308 0.0373 -0.9615
1.0342 5.9843 -4.9845 -0.7552 0.1728 0.5266
-1.9956 3.0273 4.9543 0.0728 0.8300 -0.1024
1.0010 -4.0029 -13.9744 0.3712 -0.7575 0.5231
-0.0398 -7.0020 7.0067 0.6073 -0.4932 -0.6822
1.0281 0.9977 -17.9791 -0.0762 -0.3934 0.9592
1.9777 -2.0426 13.0441 -0.4184 -0.5338 -0.7712
-1.0042 -3.9715 -12.0170 0.7860 -0.2101 0.4350
-2.0292 -3.9706 6.9611 0.7482 0.2774 -0.5290
-0.9685 6.0174 -5.0270 -0.3131 0.6964 0.5407
2.0240 1.9741 -9.9591 -0.5066 -0.4778 0.5896
1.0144 5.9712 11.0150 -0.9732 0.3629 -0.2912
2.0201 -0.0215 -13.9570 -0.2514 -0.6900 0.7014
-1.0330 -5.9835 3.9845 0.7688 -0.1847 -0.4754
0.9685 -6.0174 5.0270 0.3131 -0.6964 -0.5407
-0.9847 7.0026 -0.9558 -0.4644 0.8303 0.3785
-0.0130 -5.9877 -10.9938 0.7521 -0.6247 0.2841
-1.9882 5.0199 -3.9920 -0.0019 0.8906 0.4469
0.0222 6.9998 1.0086 -0.7152 0.5908 0.2728
0.0192 6.9946 6.0027 -0.7839 0.6492 0.0175
